data_7234139
loop_
_publ_author_name
'Pachaiyappan Rajamalli'
'Parthasarathy Gandeepan'
'Min-Jie Huang'
'Chien-Hong Cheng'

_publ_section_title
;
 Bromo induced reversible distinct color switching of a structurally
 simple donor-acceptor molecule by vapo, piezo and thermal stimuli
;
_journal_name_full 'Journal of Materials Chemistry C'
_journal_page_first 3329
_journal_page_last 3335
_journal_paper_doi 10.1039/C5TC00109A
_journal_volume 3
_journal_year 2015
_chemical_formula_sum 'C28 H22 Br N'
_chemical_formula_weight 452.38
_space_group_IT_number 7
_space_group_name_Hall 'P -2yac'
_space_group_name_H-M_alt 'P 1 n 1'
_symmetry_cell_setting monoclinic
_symmetry_space_group_name_Hall 'P -2yac'
_symmetry_space_group_name_H-M 'P 1 n 1'
_atom_sites_solution_hydrogens geom
_atom_sites_solution_primary direct
_atom_sites_solution_secondary difmap
_cell_angle_alpha 90.00
_cell_angle_beta 90.1120(10)
_cell_angle_gamma 90.00
_cell_formula_units_Z 4
_cell_length_a 11.1157(3)
_cell_length_b 16.9988(4)
_cell_length_c 11.1207(3)
_cell_measurement_reflns_used 5486
_cell_measurement_temperature 100(2)
_cell_measurement_theta_max 26.3357
_cell_measurement_theta_min 2.8521
_cell_volume 2101.29(9)
_computing_cell_refinement 'SAINT V7.68A (Bruker AXS, 2009)'
_computing_data_collection 'APEX2 (Bruker AXS, 2010)'
_computing_data_reduction 'SAINT V7.68A (Bruker AXS, 2009)'
_computing_molecular_graphics 'SHELXTL (Sheldrick, 2008)'
_computing_publication_material SHELXTL
_computing_structure_refinement 'SHELXL-97 (Sheldrick, 2008)'
_computing_structure_solution 'SHELXS-97 (Sheldrick, 2008)'
_diffrn_ambient_temperature 100(2)
_diffrn_detector_area_resol_mean 8.3333
_diffrn_measured_fraction_theta_full 0.972
_diffrn_measured_fraction_theta_max 0.972
_diffrn_measurement_device_type 'Bruker APEX-II CCD'
_diffrn_measurement_method '\f and \w scans'
_diffrn_radiation_monochromator graphite
_diffrn_radiation_source 'fine-focus sealed tube'
_diffrn_radiation_type MoK\a
_diffrn_radiation_wavelength 0.71073
_diffrn_reflns_av_R_equivalents 0.0336
_diffrn_reflns_av_sigmaI/netI 0.0521
_diffrn_reflns_limit_h_max 12
_diffrn_reflns_limit_h_min -13
_diffrn_reflns_limit_k_max 21
_diffrn_reflns_limit_k_min -21
_diffrn_reflns_limit_l_max 13
_diffrn_reflns_limit_l_min -13
_diffrn_reflns_number 17454
_diffrn_reflns_theta_full 26.43
_diffrn_reflns_theta_max 26.43
_diffrn_reflns_theta_min 1.20
_exptl_absorpt_coefficient_mu 1.971
_exptl_absorpt_correction_T_max 0.9486
_exptl_absorpt_correction_T_min 0.8346
_exptl_absorpt_correction_type multi-scan
_exptl_absorpt_process_details 'SADABS V2008/1 (Bruker AXS)'
_exptl_crystal_colour Orange
_exptl_crystal_density_diffrn 1.430
_exptl_crystal_density_meas ?
_exptl_crystal_density_method 'not measured'
_exptl_crystal_description Lump
_exptl_crystal_F_000 928
_exptl_crystal_size_max 0.25
_exptl_crystal_size_mid 0.22
_exptl_crystal_size_min 0.15
_refine_diff_density_max 1.370
_refine_diff_density_min -0.958
_refine_diff_density_rms 0.341
_refine_ls_abs_structure_details 'Flack H D (1983), Acta Cryst. A39, 876-881'
_refine_ls_abs_structure_Flack 0.014(13)
_refine_ls_extinction_method none
_refine_ls_goodness_of_fit_ref 1.084
_refine_ls_hydrogen_treatment constr
_refine_ls_matrix_type full
_refine_ls_number_parameters 545
_refine_ls_number_reflns 7167
_refine_ls_number_restraints 2
_refine_ls_restrained_S_all 1.084
_refine_ls_R_factor_all 0.0511
_refine_ls_R_factor_gt 0.0414
_refine_ls_shift/su_max 0.001
_refine_ls_shift/su_mean 0.000
_refine_ls_structure_factor_coef Fsqd
_refine_ls_weighting_details 'calc w=1/[\s^2^(Fo^2^)+(0.0989P)^2^+1.0145P] where P=(Fo^2^+2Fc^2^)/3'
_refine_ls_weighting_scheme calc
_refine_ls_wR_factor_gt 0.1233
_refine_ls_wR_factor_ref 0.1546
_reflns_number_gt 6289
_reflns_number_total 7167
_reflns_threshold_expression >2sigma(I)
_cod_data_source_file J-Mater-Chem-C-2015-3-3329.cif
_cod_data_source_block 140411ltc
_cod_depositor_comments
;
The following automatic conversions were performed:

data item '_exptl_crystal_density_meas' value 'not measured' was
changed to '?' -- the value is perceived as not measured.

Automatic conversion script
Id: cif_fix_values 6909 2019-04-08 15:41:33Z antanas 
;
_cod_database_code 7234139

loop_
_symmetry_equiv_pos_as_xyz
'x, y, z'
'x+1/2, -y, z+1/2'

loop_
_atom_site_label
_atom_site_type_symbol
_atom_site_fract_x
_atom_site_fract_y
_atom_site_fract_z
_atom_site_U_iso_or_equiv
_atom_site_adp_type
_atom_site_occupancy
_atom_site_symmetry_multiplicity
_atom_site_calc_flag
_atom_site_refinement_flags
_atom_site_disorder_assembly
_atom_site_disorder_group
Br1 Br 0.10355(5) 0.49870(3) 1.15779(5) 0.02926(18) Uani 1 1 d . . .
Br2 Br 1.39447(5) 0.99575(3) 0.35104(5) 0.03253(19) Uani 1 1 d . . .
N1 N 0.0964(5) 0.5035(2) 0.6088(4) 0.0192(10) Uani 1 1 d . . .
N2 N 0.8449(5) 0.9970(2) 0.3518(4) 0.0154(10) Uani 1 1 d . . .
C1 C 0.4184(5) 0.7117(3) 0.3607(5) 0.0251(13) Uani 1 1 d . . .
H1A H 0.4111 0.7032 0.2739 0.038 Uiso 1 1 calc R . .
H1B H 0.5011 0.7008 0.3863 0.038 Uiso 1 1 calc R . .
H1C H 0.3980 0.7664 0.3797 0.038 Uiso 1 1 calc R . .
C2 C 0.3318(5) 0.6564(3) 0.4271(5) 0.0219(12) Uani 1 1 d . . .
C3 C 0.2206(5) 0.6399(3) 0.3798(4) 0.0226(12) Uani 1 1 d . . .
H3 H 0.1975 0.6625 0.3051 0.027 Uiso 1 1 calc R . .
C4 C 0.1404(5) 0.5899(3) 0.4404(4) 0.0206(11) Uani 1 1 d . . .
H4 H 0.0630 0.5794 0.4078 0.025 Uiso 1 1 calc R . .
C5 C 0.1759(5) 0.5560(2) 0.5487(4) 0.0151(10) Uani 1 1 d . . .
C6 C 0.0230(5) 0.4501(2) 0.5464(4) 0.0147(10) Uani 1 1 d . . .
C7 C -0.0899(5) 0.4276(3) 0.5938(4) 0.0182(10) Uani 1 1 d . . .
H7 H -0.1169 0.4492 0.6678 0.022 Uiso 1 1 calc R . .
C8 C -0.1612(5) 0.3739(3) 0.5318(4) 0.0203(10) Uani 1 1 d . . .
H8 H -0.2349 0.3574 0.5668 0.024 Uiso 1 1 calc R . .
C9 C -0.1286(6) 0.3437(3) 0.4213(4) 0.0204(12) Uani 1 1 d . . .
C10 C -0.2080(6) 0.2866(3) 0.3554(5) 0.0269(12) Uani 1 1 d . . .
H10A H -0.1840 0.2327 0.3754 0.040 Uiso 1 1 calc R . .
H10B H -0.2000 0.2949 0.2685 0.040 Uiso 1 1 calc R . .
H10C H -0.2919 0.2949 0.3791 0.040 Uiso 1 1 calc R . .
C11 C 0.0999(6) 0.4991(3) 0.9869(5) 0.0217(12) Uani 1 1 d . . .
C12 C 0.1653(5) 0.4414(3) 0.9253(4) 0.0189(10) Uani 1 1 d . . .
C13 C 0.1627(5) 0.4427(3) 0.7968(4) 0.0149(10) Uani 1 1 d . . .
C14 C 0.0978(5) 0.5015(2) 0.7360(5) 0.0155(11) Uani 1 1 d . . .
C15 C 0.0588(5) 0.4167(3) 0.4359(4) 0.0186(10) Uani 1 1 d . . .
H15 H 0.1353 0.4291 0.4029 0.022 Uiso 1 1 calc R . .
C16 C -0.0193(5) 0.3651(2) 0.3745(4) 0.0203(11) Uani 1 1 d . . .
H16 H 0.0045 0.3445 0.2988 0.024 Uiso 1 1 calc R . .
C17 C 0.3624(5) 0.6247(3) 0.5377(4) 0.0174(10) Uani 1 1 d . . .
H17 H 0.4376 0.6380 0.5731 0.021 Uiso 1 1 calc R . .
C18 C 0.2856(5) 0.5741(3) 0.5977(4) 0.0211(11) Uani 1 1 d . . .
H18 H 0.3090 0.5520 0.6726 0.025 Uiso 1 1 calc R . .
C19 C 0.0331(5) 0.5593(3) 0.8003(4) 0.0178(10) Uani 1 1 d . . .
C20 C 0.0336(5) 0.5578(3) 0.9295(4) 0.0196(11) Uani 1 1 d . . .
C21 C -0.0376(5) 0.6161(3) 0.9913(5) 0.0275(13) Uani 1 1 d . . .
H21 H -0.0403 0.6161 1.0767 0.033 Uiso 1 1 calc R . .
C22 C -0.1003(6) 0.6707(3) 0.9293(6) 0.0330(15) Uani 1 1 d . . .
H22 H -0.1447 0.7093 0.9721 0.040 Uiso 1 1 calc R . .
C23 C -0.1017(6) 0.6720(3) 0.8013(5) 0.0320(14) Uani 1 1 d . . .
H23 H -0.1484 0.7100 0.7595 0.038 Uiso 1 1 calc R . .
C24 C -0.0347(5) 0.6179(3) 0.7390(5) 0.0231(11) Uani 1 1 d . . .
H24 H -0.0336 0.6196 0.6536 0.028 Uiso 1 1 calc R . .
C25 C 0.2266(5) 0.3836(3) 0.7330(4) 0.0225(11) Uani 1 1 d . . .
H25 H 0.2240 0.3833 0.6476 0.027 Uiso 1 1 calc R . .
C26 C 0.2911(6) 0.3279(3) 0.7911(5) 0.0310(13) Uani 1 1 d . . .
H26 H 0.3344 0.2898 0.7462 0.037 Uiso 1 1 calc R . .
C27 C 0.2947(6) 0.3260(3) 0.9182(6) 0.0324(14) Uani 1 1 d . . .
H27 H 0.3389 0.2859 0.9580 0.039 Uiso 1 1 calc R . .
C28 C 0.2352(6) 0.3812(3) 0.9837(5) 0.0295(13) Uani 1 1 d . . .
H28 H 0.2398 0.3800 1.0690 0.035 Uiso 1 1 calc R . .
C29 C 0.5965(5) 0.7878(3) 0.0333(5) 0.0256(12) Uani 1 1 d . . .
H29A H 0.5902 0.7355 0.0699 0.038 Uiso 1 1 calc R . .
H29B H 0.6408 0.7840 -0.0426 0.038 Uiso 1 1 calc R . .
H29C H 0.5157 0.8085 0.0178 0.038 Uiso 1 1 calc R . .
C30 C 0.6614(5) 0.8414(3) 0.1165(5) 0.0167(11) Uani 1 1 d . . .
C31 C 0.6190(5) 0.8581(3) 0.2316(5) 0.0207(11) Uani 1 1 d . . .
H31 H 0.5463 0.8341 0.2573 0.025 Uiso 1 1 calc R . .
C32 C 0.6780(5) 0.9080(3) 0.3099(4) 0.0185(10) Uani 1 1 d . . .
H32 H 0.6466 0.9167 0.3881 0.022 Uiso 1 1 calc R . .
C33 C 0.7838(4) 0.9457(3) 0.2746(4) 0.0170(10) Uani 1 1 d . . .
C34 C 0.7828(5) 1.0504(3) 0.4288(4) 0.0154(10) Uani 1 1 d . . .
C35 C 0.6726(5) 1.0812(3) 0.3953(4) 0.0183(10) Uani 1 1 d . . .
H35 H 0.6394 1.0681 0.3191 0.022 Uiso 1 1 calc R . .
C36 C 0.6089(5) 1.1320(3) 0.4730(5) 0.0221(12) Uani 1 1 d . . .
H36 H 0.5322 1.1516 0.4499 0.027 Uiso 1 1 calc R . .
C37 C 0.6577(5) 1.1534(3) 0.5827(5) 0.0217(12) Uani 1 1 d . . .
C38 C 0.5877(5) 1.2072(3) 0.6667(5) 0.0261(12) Uani 1 1 d . . .
H38A H 0.5913 1.2614 0.6366 0.039 Uiso 1 1 calc R . .
H38B H 0.6231 1.2050 0.7474 0.039 Uiso 1 1 calc R . .
H38C H 0.5037 1.1900 0.6702 0.039 Uiso 1 1 calc R . .
C39 C 1.2235(5) 0.9970(3) 0.3532(5) 0.0216(12) Uani 1 1 d . . .
C40 C 1.1650(5) 1.0553(3) 0.2873(4) 0.0196(11) Uani 1 1 d . . .
C41 C 1.2256(6) 1.1154(3) 0.2160(5) 0.0299(13) Uani 1 1 d . . .
H41 H 1.3110 1.1166 0.2122 0.036 Uiso 1 1 calc R . .
C42 C 1.1616(6) 1.1682(4) 0.1569(6) 0.0358(15) Uani 1 1 d . . .
H42 H 1.2031 1.2069 0.1113 0.043 Uiso 1 1 calc R . .
C43 C 1.0326(6) 1.1700(3) 0.1579(5) 0.0316(14) Uani 1 1 d . . .
H43 H 0.9902 1.2091 0.1139 0.038 Uiso 1 1 calc R . .
C44 C 0.9711(6) 1.1146(3) 0.2234(5) 0.0252(12) Uani 1 1 d . . .
H44 H 0.8856 1.1151 0.2249 0.030 Uiso 1 1 calc R . .
C45 C 1.0360(5) 1.0562(3) 0.2892(4) 0.0166(10) Uani 1 1 d . . .
C46 C 0.9723(5) 0.9972(2) 0.3549(5) 0.0155(10) Uani 1 1 d . . .
C47 C 0.8331(5) 1.0734(3) 0.5378(4) 0.0189(10) Uani 1 1 d . . .
H47 H 0.9103 1.0547 0.5610 0.023 Uiso 1 1 calc R . .
C48 C 0.7697(5) 1.1238(3) 0.6125(4) 0.0220(11) Uani 1 1 d . . .
H48 H 0.8047 1.1386 0.6871 0.026 Uiso 1 1 calc R . .
C49 C 0.7696(5) 0.8765(3) 0.0855(4) 0.0202(11) Uani 1 1 d . . .
H49 H 0.8035 0.8647 0.0093 0.024 Uiso 1 1 calc R . .
C50 C 0.8311(4) 0.9283(3) 0.1608(4) 0.0161(10) Uani 1 1 d . . .
H50 H 0.9044 0.9516 0.1353 0.019 Uiso 1 1 calc R . .
C51 C 1.0341(5) 0.9391(3) 0.4188(4) 0.0178(10) Uani 1 1 d . . .
C52 C 0.9734(5) 0.8810(3) 0.4865(4) 0.0226(11) Uani 1 1 d . . .
H52 H 0.8879 0.8806 0.4866 0.027 Uiso 1 1 calc R . .
C53 C 1.0332(6) 0.8261(3) 0.5510(5) 0.0323(14) Uani 1 1 d . . .
H53 H 0.9897 0.7880 0.5960 0.039 Uiso 1 1 calc R . .
C54 C 1.1599(6) 0.8251(3) 0.5517(5) 0.0338(15) Uani 1 1 d . . .
H54 H 1.2014 0.7860 0.5966 0.041 Uiso 1 1 calc R . .
C55 C 1.2236(6) 0.8798(3) 0.4884(5) 0.0294(13) Uani 1 1 d . . .
H55 H 1.3090 0.8786 0.4903 0.035 Uiso 1 1 calc R . .
C56 C 1.1628(5) 0.9394(3) 0.4186(4) 0.0208(11) Uani 1 1 d . . .

loop_
_atom_site_aniso_label
_atom_site_aniso_U_11
_atom_site_aniso_U_22
_atom_site_aniso_U_33
_atom_site_aniso_U_23
_atom_site_aniso_U_13
_atom_site_aniso_U_12
Br1 0.0366(4) 0.0411(3) 0.0102(2) 0.00061(18) 0.0012(2) -0.0104(2)
Br2 0.0119(3) 0.0490(4) 0.0367(4) -0.0160(3) 0.0009(3) -0.0011(3)
N1 0.028(3) 0.019(2) 0.011(2) 0.0030(14) 0.004(2) -0.0031(17)
N2 0.006(2) 0.018(2) 0.022(2) -0.0021(14) -0.0013(19) -0.0006(15)
C1 0.032(4) 0.020(2) 0.024(3) 0.003(2) 0.012(2) -0.002(2)
C2 0.029(3) 0.016(2) 0.020(3) 0.0000(19) 0.005(2) 0.000(2)
C3 0.041(4) 0.013(2) 0.014(2) 0.0050(17) 0.002(2) -0.006(2)
C4 0.026(3) 0.021(2) 0.015(2) 0.0013(18) 0.001(2) -0.004(2)
C5 0.023(3) 0.013(2) 0.010(2) -0.0013(16) 0.0035(19) -0.0027(19)
C6 0.020(3) 0.014(2) 0.009(2) 0.0014(16) -0.0017(19) 0.0027(19)
C7 0.018(3) 0.023(2) 0.014(2) -0.0009(18) 0.0016(19) 0.002(2)
C8 0.019(3) 0.021(2) 0.020(2) 0.0003(18) -0.001(2) 0.000(2)
C9 0.032(3) 0.014(2) 0.015(2) 0.0034(18) -0.010(2) -0.001(2)
C10 0.030(3) 0.023(3) 0.028(3) -0.001(2) -0.004(2) -0.010(2)
C11 0.033(4) 0.024(3) 0.008(2) 0.0011(16) 0.006(2) -0.011(2)
C12 0.020(3) 0.023(2) 0.014(2) 0.0030(18) -0.0019(19) -0.006(2)
C13 0.014(3) 0.018(2) 0.013(2) 0.0012(17) 0.0001(19) -0.0050(18)
C14 0.021(3) 0.020(2) 0.006(2) 0.0009(15) 0.000(2) -0.0047(19)
C15 0.026(3) 0.018(2) 0.012(2) 0.0015(17) 0.002(2) -0.001(2)
C16 0.036(3) 0.012(2) 0.014(2) 0.0011(17) 0.001(2) -0.005(2)
C17 0.020(3) 0.017(2) 0.015(2) -0.0057(17) -0.001(2) -0.003(2)
C18 0.033(3) 0.017(2) 0.013(2) 0.0025(17) 0.002(2) 0.002(2)
C19 0.021(3) 0.017(2) 0.016(2) 0.0015(17) 0.001(2) -0.0005(19)
C20 0.020(3) 0.022(2) 0.016(2) -0.0057(18) 0.004(2) -0.007(2)
C21 0.030(3) 0.029(3) 0.023(3) -0.009(2) 0.009(2) -0.002(2)
C22 0.037(4) 0.024(3) 0.038(3) -0.008(2) 0.012(3) 0.006(3)
C23 0.041(4) 0.020(3) 0.035(3) 0.001(2) 0.002(3) 0.005(3)
C24 0.023(3) 0.025(3) 0.021(3) 0.006(2) -0.004(2) 0.000(2)
C25 0.026(3) 0.023(2) 0.018(2) 0.0026(19) 0.004(2) -0.001(2)
C26 0.033(4) 0.022(3) 0.038(3) -0.003(2) 0.000(3) 0.003(2)
C27 0.028(4) 0.030(3) 0.039(3) 0.010(3) 0.002(3) 0.003(3)
C28 0.033(4) 0.032(3) 0.023(3) 0.010(2) -0.004(2) -0.006(3)
C29 0.019(3) 0.021(2) 0.037(3) -0.004(2) -0.004(2) -0.002(2)
C30 0.011(3) 0.014(2) 0.025(3) 0.0006(18) -0.005(2) 0.0007(19)
C31 0.017(3) 0.016(2) 0.029(3) 0.0005(19) 0.005(2) -0.003(2)
C32 0.018(3) 0.016(2) 0.022(2) 0.0010(18) 0.002(2) -0.0018(19)
C33 0.010(3) 0.019(2) 0.022(2) 0.0038(18) -0.001(2) 0.0008(19)
C34 0.014(3) 0.016(2) 0.016(2) 0.0003(17) 0.0026(18) -0.0022(19)
C35 0.014(3) 0.019(2) 0.021(2) -0.0021(18) 0.000(2) -0.001(2)
C36 0.015(3) 0.014(2) 0.038(3) -0.003(2) 0.006(2) 0.001(2)
C37 0.025(3) 0.016(2) 0.024(3) -0.0032(19) 0.007(2) -0.007(2)
C38 0.023(3) 0.020(2) 0.035(3) -0.011(2) 0.005(2) 0.004(2)
C39 0.004(3) 0.032(3) 0.029(3) -0.014(2) 0.001(2) -0.0036(19)
C40 0.013(3) 0.025(2) 0.020(2) -0.0078(19) 0.001(2) -0.005(2)
C41 0.027(3) 0.034(3) 0.029(3) -0.003(2) 0.012(2) -0.008(2)
C42 0.037(4) 0.038(3) 0.032(3) 0.002(3) 0.005(3) -0.018(3)
C43 0.043(4) 0.023(3) 0.029(3) 0.009(2) -0.004(3) -0.001(3)
C44 0.030(3) 0.025(3) 0.020(3) -0.002(2) -0.002(2) -0.004(2)
C45 0.016(3) 0.017(2) 0.017(2) -0.0017(17) 0.0042(19) -0.0025(19)
C46 0.008(3) 0.017(2) 0.021(3) -0.0050(17) 0.002(2) -0.0033(18)
C47 0.012(3) 0.025(2) 0.020(2) 0.0017(19) 0.001(2) 0.001(2)
C48 0.024(3) 0.024(2) 0.018(2) -0.0056(19) 0.003(2) -0.009(2)
C49 0.018(3) 0.022(2) 0.020(2) 0.0040(18) 0.000(2) 0.002(2)
C50 0.011(3) 0.019(2) 0.018(2) 0.0001(17) 0.0033(19) -0.0025(18)
C51 0.015(3) 0.019(2) 0.020(2) -0.0037(18) 0.001(2) 0.0002(19)
C52 0.023(3) 0.023(2) 0.021(2) 0.0009(19) 0.001(2) 0.000(2)
C53 0.047(4) 0.022(3) 0.028(3) 0.004(2) 0.001(3) 0.000(3)
C54 0.045(5) 0.027(3) 0.029(3) 0.004(2) -0.009(3) 0.008(3)
C55 0.028(3) 0.029(3) 0.031(3) -0.007(2) -0.016(2) 0.014(2)
C56 0.018(3) 0.024(2) 0.020(2) -0.0084(19) -0.006(2) 0.005(2)

loop_
_atom_type_symbol
_atom_type_description
_atom_type_scat_dispersion_real
_atom_type_scat_dispersion_imag
_atom_type_scat_source
C C 0.0033 0.0016 'International Tables Vol C Tables 4.2.6.8 and 6.1.1.4'
H H 0.0000 0.0000 'International Tables Vol C Tables 4.2.6.8 and 6.1.1.4'
N N 0.0061 0.0033 'International Tables Vol C Tables 4.2.6.8 and 6.1.1.4'
Br Br -0.2901 2.4595 'International Tables Vol C Tables 4.2.6.8 and 6.1.1.4'

loop_
_geom_angle_atom_site_label_1
_geom_angle_atom_site_label_2
_geom_angle_atom_site_label_3
_geom_angle
_geom_angle_site_symmetry_1
_geom_angle_site_symmetry_3
C6 N1 C14 119.0(4) . .
C6 N1 C5 122.3(4) . .
C14 N1 C5 118.6(4) . .
C33 N2 C46 120.0(4) . .
C33 N2 C34 122.0(5) . .
C46 N2 C34 118.0(4) . .
C2 C1 H1A 109.5 . .
C2 C1 H1B 109.5 . .
H1A C1 H1B 109.5 . .
C2 C1 H1C 109.5 . .
H1A C1 H1C 109.5 . .
H1B C1 H1C 109.5 . .
C3 C2 C17 118.8(4) . .
C3 C2 C1 120.4(5) . .
C17 C2 C1 120.8(5) . .
C2 C3 C4 120.8(5) . .
C2 C3 H3 119.6 . .
C4 C3 H3 119.6 . .
C5 C4 C3 119.1(5) . .
C5 C4 H4 120.4 . .
C3 C4 H4 120.4 . .
C18 C5 C4 120.1(4) . .
C18 C5 N1 120.5(4) . .
C4 C5 N1 119.4(5) . .
N1 C6 C15 121.8(4) . .
N1 C6 C7 120.3(4) . .
C15 C6 C7 117.9(4) . .
C8 C7 C6 119.8(4) . .
C8 C7 H7 120.1 . .
C6 C7 H7 120.1 . .
C9 C8 C7 122.3(5) . .
C9 C8 H8 118.8 . .
C7 C8 H8 118.8 . .
C16 C9 C8 118.3(5) . .
C16 C9 C10 120.4(5) . .
C8 C9 C10 121.3(5) . .
C9 C10 H10A 109.5 . .
C9 C10 H10B 109.5 . .
H10A C10 H10B 109.5 . .
C9 C10 H10C 109.5 . .
H10A C10 H10C 109.5 . .
H10B C10 H10C 109.5 . .
C20 C11 C12 123.5(5) . .
C20 C11 Br1 118.1(4) . .
C12 C11 Br1 118.4(4) . .
C11 C12 C13 118.0(5) . .
C11 C12 C28 123.9(5) . .
C13 C12 C28 118.1(4) . .
C14 C13 C25 121.3(4) . .
C14 C13 C12 120.0(4) . .
C25 C13 C12 118.7(4) . .
C13 C14 C19 120.9(5) . .
C13 C14 N1 120.2(4) . .
C19 C14 N1 119.0(4) . .
C16 C15 C6 119.8(4) . .
C16 C15 H15 120.1 . .
C6 C15 H15 120.1 . .
C9 C16 C15 121.8(4) . .
C9 C16 H16 119.1 . .
C15 C16 H16 119.1 . .
C2 C17 C18 121.3(5) . .
C2 C17 H17 119.4 . .
C18 C17 H17 119.4 . .
C5 C18 C17 119.8(5) . .
C5 C18 H18 120.1 . .
C17 C18 H18 120.1 . .
C14 C19 C24 121.0(4) . .
C14 C19 C20 119.6(4) . .
C24 C19 C20 119.5(4) . .
C11 C20 C19 118.1(4) . .
C11 C20 C21 124.3(5) . .
C19 C20 C21 117.6(5) . .
C22 C21 C20 120.8(5) . .
C22 C21 H21 119.6 . .
C20 C21 H21 119.6 . .
C21 C22 C23 121.8(5) . .
C21 C22 H22 119.1 . .
C23 C22 H22 119.1 . .
C24 C23 C22 119.3(5) . .
C24 C23 H23 120.3 . .
C22 C23 H23 120.3 . .
C23 C24 C19 121.0(5) . .
C23 C24 H24 119.5 . .
C19 C24 H24 119.5 . .
C26 C25 C13 121.5(5) . .
C26 C25 H25 119.3 . .
C13 C25 H25 119.3 . .
C25 C26 C27 120.5(5) . .
C25 C26 H26 119.7 . .
C27 C26 H26 119.7 . .
C28 C27 C26 120.4(5) . .
C28 C27 H27 119.8 . .
C26 C27 H27 119.8 . .
C27 C28 C12 120.8(5) . .
C27 C28 H28 119.6 . .
C12 C28 H28 119.6 . .
C30 C29 H29A 109.5 . .
C30 C29 H29B 109.5 . .
H29A C29 H29B 109.5 . .
C30 C29 H29C 109.5 . .
H29A C29 H29C 109.5 . .
H29B C29 H29C 109.5 . .
C49 C30 C31 115.8(4) . .
C49 C30 C29 122.0(5) . .
C31 C30 C29 122.1(5) . .
C32 C31 C30 122.8(4) . .
C32 C31 H31 118.6 . .
C30 C31 H31 118.6 . .
C31 C32 C33 120.3(4) . .
C31 C32 H32 119.8 . .
C33 C32 H32 119.8 . .
C32 C33 N2 121.5(4) . .
C32 C33 C50 118.3(4) . .
N2 C33 C50 120.2(4) . .
C35 C34 C47 118.9(4) . .
C35 C34 N2 120.6(5) . .
C47 C34 N2 120.5(5) . .
C34 C35 C36 120.8(5) . .
C34 C35 H35 119.6 . .
C36 C35 H35 119.6 . .
C37 C36 C35 120.2(5) . .
C37 C36 H36 119.9 . .
C35 C36 H36 119.9 . .
C36 C37 C48 117.9(4) . .
C36 C37 C38 119.9(5) . .
C48 C37 C38 122.2(5) . .
C37 C38 H38A 109.5 . .
C37 C38 H38B 109.5 . .
H38A C38 H38B 109.5 . .
C37 C38 H38C 109.5 . .
H38A C38 H38C 109.5 . .
H38B C38 H38C 109.5 . .
C56 C39 C40 123.2(5) . .
C56 C39 Br2 118.9(4) . .
C40 C39 Br2 117.8(4) . .
C39 C40 C45 117.7(4) . .
C39 C40 C41 124.7(5) . .
C45 C40 C41 117.6(5) . .
C42 C41 C40 119.9(5) . .
C42 C41 H41 120.1 . .
C40 C41 H41 120.1 . .
C41 C42 C43 123.2(5) . .
C41 C42 H42 118.4 . .
C43 C42 H42 118.4 . .
C44 C43 C42 119.2(6) . .
C44 C43 H43 120.4 . .
C42 C43 H43 120.4 . .
C43 C44 C45 119.8(6) . .
C43 C44 H44 120.1 . .
C45 C44 H44 120.1 . .
C44 C45 C46 120.0(5) . .
C44 C45 C40 120.3(4) . .
C46 C45 C40 119.7(5) . .
C51 C46 N2 120.1(4) . .
C51 C46 C45 120.9(5) . .
N2 C46 C45 119.0(5) . .
C48 C47 C34 119.5(5) . .
C48 C47 H47 120.3 . .
C34 C47 H47 120.3 . .
C37 C48 C47 122.7(5) . .
C37 C48 H48 118.7 . .
C47 C48 H48 118.7 . .
C30 C49 C50 123.2(4) . .
C30 C49 H49 118.4 . .
C50 C49 H49 118.4 . .
C49 C50 C33 119.4(4) . .
C49 C50 H50 120.3 . .
C33 C50 H50 120.3 . .
C46 C51 C52 122.0(5) . .
C46 C51 C56 119.2(4) . .
C52 C51 C56 118.8(5) . .
C53 C52 C51 122.1(5) . .
C53 C52 H52 119.0 . .
C51 C52 H52 119.0 . .
C52 C53 C54 120.1(5) . .
C52 C53 H53 120.0 . .
C54 C53 H53 120.0 . .
C55 C54 C53 120.6(5) . .
C55 C54 H54 119.7 . .
C53 C54 H54 119.7 . .
C54 C55 C56 120.9(6) . .
C54 C55 H55 119.6 . .
C56 C55 H55 119.6 . .
C39 C56 C51 119.2(5) . .
C39 C56 C55 123.2(5) . .
C51 C56 C55 117.6(5) . .

loop_
_geom_bond_atom_site_label_1
_geom_bond_atom_site_label_2
_geom_bond_distance
_geom_bond_site_symmetry_2
Br1 C11 1.901(5) .
Br2 C39 1.901(6) .
N1 C6 1.403(7) .
N1 C14 1.415(7) .
N1 C5 1.424(6) .
N2 C33 1.399(7) .
N2 C46 1.416(8) .
N2 C34 1.427(6) .
C1 C2 1.536(7) .
C1 H1A 0.9800 .
C1 H1B 0.9800 .
C1 H1C 0.9800 .
C2 C3 1.372(8) .
C2 C17 1.383(7) .
C3 C4 1.404(7) .
C3 H3 0.9500 .
C4 C5 1.392(7) .
C4 H4 0.9500 .
C5 C18 1.370(8) .
C6 C15 1.411(6) .
C6 C7 1.415(7) .
C7 C8 1.392(7) .
C7 H7 0.9500 .
C8 C9 1.381(7) .
C8 H8 0.9500 .
C9 C16 1.371(8) .
C9 C10 1.503(7) .
C10 H10A 0.9800 .
C10 H10B 0.9800 .
C10 H10C 0.9800 .
C11 C20 1.394(8) .
C11 C12 1.401(7) .
C12 C13 1.430(6) .
C12 C28 1.439(7) .
C13 C14 1.405(7) .
C13 C25 1.420(6) .
C14 C19 1.412(7) .
C15 C16 1.410(7) .
C15 H15 0.9500 .
C16 H16 0.9500 .
C17 C18 1.384(7) .
C17 H17 0.9500 .
C18 H18 0.9500 .
C19 C24 1.423(7) .
C19 C20 1.438(7) .
C20 C21 1.443(7) .
C21 C22 1.350(8) .
C21 H21 0.9500 .
C22 C23 1.423(8) .
C22 H22 0.9500 .
C23 C24 1.372(8) .
C23 H23 0.9500 .
C24 H24 0.9500 .
C25 C26 1.351(8) .
C25 H25 0.9500 .
C26 C27 1.414(9) .
C26 H26 0.9500 .
C27 C28 1.361(8) .
C27 H27 0.9500 .
C28 H28 0.9500 .
C29 C30 1.484(7) .
C29 H29A 0.9800 .
C29 H29B 0.9800 .
C29 H29C 0.9800 .
C30 C49 1.387(7) .
C30 C31 1.394(7) .
C31 C32 1.381(7) .
C31 H31 0.9500 .
C32 C33 1.396(7) .
C32 H32 0.9500 .
C33 C50 1.403(6) .
C34 C35 1.383(7) .
C34 C47 1.391(7) .
C35 C36 1.414(6) .
C35 H35 0.9500 .
C36 C37 1.382(8) .
C36 H36 0.9500 .
C37 C48 1.382(8) .
C37 C38 1.523(6) .
C38 H38A 0.9800 .
C38 H38B 0.9800 .
C38 H38C 0.9800 .
C39 C56 1.393(7) .
C39 C40 1.393(8) .
C40 C45 1.434(8) .
C40 C41 1.459(7) .
C41 C42 1.320(9) .
C41 H41 0.9500 .
C42 C43 1.435(10) .
C42 H42 0.9500 .
C43 C44 1.374(8) .
C43 H43 0.9500 .
C44 C45 1.429(7) .
C44 H44 0.9500 .
C45 C46 1.430(6) .
C46 C51 1.396(7) .
C47 C48 1.386(7) .
C47 H47 0.9500 .
C48 H48 0.9500 .
C49 C50 1.392(7) .
C49 H49 0.9500 .
C50 H50 0.9500 .
C51 C52 1.414(7) .
C51 C56 1.431(7) .
C52 C53 1.352(8) .
C52 H52 0.9500 .
C53 C54 1.408(10) .
C53 H53 0.9500 .
C54 C55 1.365(8) .
C54 H54 0.9500 .
C55 C56 1.444(7) .
C55 H55 0.9500 .
